data_2223590
loop_
_publ_author_name
'Bao, Feng-Yu'
'Zhou, Ying-Xia'
'Zhang, Hai-Yan'
'Hui, Su'

_publ_section_title
;
 (<i>E</i>)-<i>N</i>'-(3,4-Dichlorobenzylidene)nicotinohydrazide
 monohydrate
;
_journal_coeditor_code XU2600
_journal_issue 10
_journal_name_full 'Acta Crystallographica Section E'
_journal_page_first o2336
_journal_paper_doi 10.1107/S1600536809034552
_journal_volume 65
_journal_year 2009
_chemical_formula_iupac 'C13 H9 Cl2 N3 O, H2 O'
_chemical_formula_moiety 'C13 H9 Cl2 N3 O, H2 O'
_chemical_formula_sum 'C13 H11 Cl2 N3 O2'
_chemical_formula_weight 312.15
_chemical_name_systematic
;
(<i>E</i>)-<i>N</i>'-(3,4-Dichlorobenzylidene)nicotinohydrazide monohydrate
;
_space_group_IT_number 14
_symmetry_cell_setting monoclinic
_symmetry_space_group_name_Hall '-P 2ybc'
_symmetry_space_group_name_H-M 'P 1 21/c 1'
_atom_sites_solution_hydrogens geom
_atom_sites_solution_primary direct
_atom_sites_solution_secondary difmap
_cell_angle_alpha 90.00
_cell_angle_beta 91.522(2)
_cell_angle_gamma 90.00
_cell_formula_units_Z 4
_cell_length_a 8.2080(3)
_cell_length_b 12.3294(4)
_cell_length_c 13.7089(4)
_cell_measurement_reflns_used 3887
_cell_measurement_temperature 296(2)
_cell_measurement_theta_max 26.99
_cell_measurement_theta_min 2.46
_cell_volume 1386.85(8)
_computing_cell_refinement 'SAINT (Bruker, 1998)'
_computing_data_collection 'SMART (Bruker, 1998)'
_computing_data_reduction 'SAINT (Bruker, 1998)'
_computing_molecular_graphics 'SHELXTL (Sheldrick, 2008)'
_computing_publication_material 'SHELXTL (Sheldrick, 2008)'
_computing_structure_refinement 'SHELXTL (Sheldrick, 2008)'
_computing_structure_solution 'SHELXTL (Sheldrick, 2008)'
_diffrn_ambient_temperature 296(2)
_diffrn_measured_fraction_theta_full 1.000
_diffrn_measured_fraction_theta_max 1.000
_diffrn_measurement_device_type 'Bruker SMART CCD area-detector'
_diffrn_measurement_method \w
_diffrn_radiation_monochromator graphite
_diffrn_radiation_source 'fine-focus sealed tube'
_diffrn_radiation_type MoK\a
_diffrn_radiation_wavelength 0.71073
_diffrn_reflns_av_R_equivalents 0.0418
_diffrn_reflns_av_sigmaI/netI 0.0243
_diffrn_reflns_limit_h_max 10
_diffrn_reflns_limit_h_min -10
_diffrn_reflns_limit_k_max 15
_diffrn_reflns_limit_k_min -15
_diffrn_reflns_limit_l_max 17
_diffrn_reflns_limit_l_min -17
_diffrn_reflns_number 20965
_diffrn_reflns_theta_full 26.99
_diffrn_reflns_theta_max 26.99
_diffrn_reflns_theta_min 2.22
_diffrn_standards_number 0
_exptl_absorpt_coefficient_mu 0.472
_exptl_absorpt_correction_T_max 0.954
_exptl_absorpt_correction_T_min 0.893
_exptl_absorpt_correction_type multi-scan
_exptl_absorpt_process_details '(SADABS; Bruker, 1998)'
_exptl_crystal_colour colourless
_exptl_crystal_density_diffrn 1.495
_exptl_crystal_density_method 'not measured'
_exptl_crystal_description block
_exptl_crystal_F_000 640
_exptl_crystal_size_max 0.40
_exptl_crystal_size_mid 0.20
_exptl_crystal_size_min 0.10
_refine_diff_density_max 0.149
_refine_diff_density_min -0.199
_refine_ls_extinction_method none
_refine_ls_goodness_of_fit_ref 1.023
_refine_ls_hydrogen_treatment mixed
_refine_ls_matrix_type full
_refine_ls_number_parameters 189
_refine_ls_number_reflns 3032
_refine_ls_number_restraints 3
_refine_ls_restrained_S_all 1.023
_refine_ls_R_factor_all 0.0579
_refine_ls_R_factor_gt 0.0362
_refine_ls_shift/su_max 0.022
_refine_ls_shift/su_mean 0.003
_refine_ls_structure_factor_coef Fsqd
_refine_ls_weighting_details 'calc w=1/[\s^2^(Fo^2^)+(0.0432P)^2^+0.3048P] where P=(Fo^2^+2Fc^2^)/3'
_refine_ls_weighting_scheme calc
_refine_ls_wR_factor_gt 0.0881
_refine_ls_wR_factor_ref 0.0995
_reflns_number_gt 2150
_reflns_number_total 3032
_reflns_threshold_expression I>2\s(I)
_cod_data_source_file xu2600.cif
_cod_data_source_block I
_cod_depositor_comments
;
The following automatic conversions were performed:
'_symmetry_cell_setting' value 'Monoclinic' changed to 'monoclinic'
according to '/home/saulius/struct/CIF-dictionaries/cif_core.dic'
dictionary named 'cif_core.dic' version 2.4.1 from 2010-06-29.

Automatic conversion script
Id: cif_fix_enum 1527 2010-12-29 10:47:43Z saulius 

The following automatic conversions were performed:

'_symmetry_cell_setting' value 'Monoclinic' changed to 'monoclinic'
according to /home/saulius/struct/CIF-dictionaries/cif_core.dic
dictionary named 'cif_core.dic' version 2.4.1 from 2010-06-29.

Automatic conversion script
Id: cif_fix_values 1715 2011-07-08 13:25:40Z adriana 
;
_cod_original_sg_symbol_H-M 'P 21/c'
_cod_database_code 2223590
_cod_database_fobs_code 2223590

loop_
_symmetry_equiv_pos_as_xyz
'x, y, z'
'-x, y+1/2, -z+1/2'
'-x, -y, -z'
'x, -y-1/2, z-1/2'

loop_
_atom_site_type_symbol
_atom_site_label
_atom_site_fract_x
_atom_site_fract_y
_atom_site_fract_z
_atom_site_U_iso_or_equiv
_atom_site_adp_type
_atom_site_calc_flag
_atom_site_refinement_flags
_atom_site_occupancy
_atom_site_disorder_assembly
_atom_site_disorder_group
Cl Cl1 -0.01836(7) 0.35397(5) 0.67808(4) 0.07194(19) Uani d . 1 . .
Cl Cl2 0.02126(7) 0.10476(5) 0.62576(4) 0.0725(2) Uani d . 1 . .
N N2 0.46330(18) 0.25736(12) 0.18259(10) 0.0462(4) Uani d . 1 . .
H H2A 0.4694 0.1892 0.1698 0.055 Uiso calc R 1 . .
N N1 0.38507(18) 0.29373(12) 0.26366(10) 0.0471(4) Uani d . 1 . .
O O 0.52773(19) 0.42935(10) 0.14108(9) 0.0657(4) Uani d . 1 . .
C C6 0.2369(2) 0.25413(14) 0.40566(13) 0.0448(4) Uani d . 1 . .
C C8 0.5303(2) 0.33162(14) 0.12366(12) 0.0457(4) Uani d . 1 . .
C C4 0.0960(2) 0.20492(15) 0.55082(13) 0.0482(4) Uani d . 1 . .
C C3 0.0803(2) 0.31321(16) 0.57470(13) 0.0487(4) Uani d . 1 . .
C C10 0.6343(2) 0.18316(14) 0.01178(13) 0.0501(4) Uani d . 1 . .
H H10A 0.5992 0.1314 0.0559 0.060 Uiso calc R 1 . .
C C2 0.1439(2) 0.39176(15) 0.51490(14) 0.0527(5) Uani d . 1 . .
H H2 0.1344 0.4646 0.5315 0.063 Uiso calc R 1 . .
C C9 0.6100(2) 0.29128(13) 0.03370(12) 0.0420(4) Uani d . 1 . .
C C13 0.6619(2) 0.36685(15) -0.03277(13) 0.0519(5) Uani d . 1 . .
H H13A 0.6463 0.4404 -0.0214 0.062 Uiso calc R 1 . .
C C5 0.1740(2) 0.17586(15) 0.46627(13) 0.0483(4) Uani d . 1 . .
H H5A 0.1841 0.1029 0.4501 0.058 Uiso calc R 1 . .
C C7 0.3221(2) 0.22160(15) 0.31757(13) 0.0480(4) Uani d . 1 . .
H H7A 0.3301 0.1487 0.3011 0.058 Uiso calc R 1 . .
C C1 0.2212(2) 0.36294(14) 0.43093(14) 0.0508(5) Uani d . 1 . .
H H1 0.2632 0.4164 0.3909 0.061 Uiso calc R 1 . .
O O1 0.5421(2) 0.52708(11) 0.32595(11) 0.0651(4) Uani d D 1 . .
N N3 0.7054(2) 0.14870(12) -0.06903(11) 0.0564(4) Uani d . 1 . .
C C11 0.7563(2) 0.22393(16) -0.13096(14) 0.0558(5) Uani d . 1 . .
H H11A 0.8077 0.2014 -0.1871 0.067 Uiso calc R 1 . .
C C12 0.7366(3) 0.33289(16) -0.11592(14) 0.0575(5) Uani d . 1 . .
H H12A 0.7731 0.3830 -0.1611 0.069 Uiso calc R 1 . .
H H1B 0.599(3) 0.4849(16) 0.3622(14) 0.092(9) Uiso d D 1 . .
H H1A 0.515(3) 0.4919(18) 0.2749(11) 0.102(10) Uiso d D 1 . .

loop_
_atom_site_aniso_label
_atom_site_aniso_U_11
_atom_site_aniso_U_22
_atom_site_aniso_U_33
_atom_site_aniso_U_12
_atom_site_aniso_U_13
_atom_site_aniso_U_23
Cl1 0.0761(4) 0.0845(4) 0.0562(3) 0.0074(3) 0.0190(3) -0.0066(3)
Cl2 0.0856(4) 0.0646(3) 0.0679(3) -0.0098(3) 0.0148(3) 0.0166(3)
N2 0.0585(9) 0.0371(7) 0.0434(8) 0.0010(7) 0.0081(7) -0.0042(6)
N1 0.0519(9) 0.0439(8) 0.0458(8) 0.0025(7) 0.0058(6) -0.0041(7)
O 0.1088(12) 0.0353(7) 0.0541(8) 0.0024(7) 0.0196(7) -0.0034(6)
C6 0.0423(10) 0.0429(9) 0.0492(9) -0.0002(8) 0.0026(7) -0.0017(8)
C8 0.0558(11) 0.0386(9) 0.0427(9) 0.0027(8) 0.0004(8) -0.0014(7)
C4 0.0463(11) 0.0494(10) 0.0490(10) -0.0031(8) 0.0013(8) 0.0069(8)
C3 0.0436(10) 0.0562(11) 0.0466(10) 0.0029(9) 0.0052(8) -0.0032(8)
C10 0.0666(12) 0.0379(9) 0.0461(10) 0.0021(9) 0.0079(8) 0.0030(8)
C2 0.0546(12) 0.0435(10) 0.0603(11) 0.0024(9) 0.0084(9) -0.0050(9)
C9 0.0466(10) 0.0379(9) 0.0414(9) -0.0006(8) -0.0016(7) -0.0014(7)
C13 0.0654(12) 0.0379(9) 0.0527(10) -0.0046(8) 0.0061(9) -0.0011(8)
C5 0.0502(11) 0.0411(9) 0.0535(10) -0.0017(8) 0.0018(8) -0.0016(8)
C7 0.0508(11) 0.0424(10) 0.0509(10) -0.0001(8) 0.0040(8) -0.0050(8)
C1 0.0528(11) 0.0413(10) 0.0590(11) -0.0007(8) 0.0119(9) 0.0013(8)
O1 0.1057(13) 0.0364(7) 0.0533(8) 0.0038(8) 0.0052(8) -0.0022(7)
N3 0.0752(11) 0.0435(9) 0.0512(9) 0.0039(8) 0.0131(8) -0.0031(7)
C11 0.0632(13) 0.0558(12) 0.0490(10) -0.0018(10) 0.0123(9) -0.0050(9)
C12 0.0703(13) 0.0488(11) 0.0541(11) -0.0098(10) 0.0163(10) 0.0021(9)

loop_
_atom_type_symbol
_atom_type_description
_atom_type_scat_dispersion_real
_atom_type_scat_dispersion_imag
_atom_type_scat_source
C C 0.0033 0.0016 'International Tables Vol C Tables 4.2.6.8 and 6.1.1.4'
H H 0.0000 0.0000 'International Tables Vol C Tables 4.2.6.8 and 6.1.1.4'
N N 0.0061 0.0033 'International Tables Vol C Tables 4.2.6.8 and 6.1.1.4'
O O 0.0106 0.0060 'International Tables Vol C Tables 4.2.6.8 and 6.1.1.4'
Cl Cl 0.1484 0.1585 'International Tables Vol C Tables 4.2.6.8 and 6.1.1.4'

loop_
_geom_angle_atom_site_label_1
_geom_angle_atom_site_label_2
_geom_angle_atom_site_label_3
_geom_angle_site_symmetry_1
_geom_angle_site_symmetry_3
_geom_angle
_geom_angle_publ_flag
C8 N2 N1 . . 118.04(14) ?
C8 N2 H2A . . 121.0 ?
N1 N2 H2A . . 121.0 ?
C7 N1 N2 . . 116.54(15) ?
C5 C6 C1 . . 118.97(17) ?
C5 C6 C7 . . 119.85(16) ?
C1 C6 C7 . . 121.15(16) ?
O C8 N2 . . 122.71(16) ?
O C8 C9 . . 119.75(16) ?
N2 C8 C9 . . 117.54(15) ?
C3 C4 C5 . . 119.74(16) ?
C3 C4 Cl2 . . 120.84(14) ?
C5 C4 Cl2 . . 119.42(14) ?
C4 C3 C2 . . 119.88(16) ?
C4 C3 Cl1 . . 121.65(14) ?
C2 C3 Cl1 . . 118.47(15) ?
N3 C10 C9 . . 123.78(17) ?
N3 C10 H10A . . 118.1 ?
C9 C10 H10A . . 118.1 ?
C1 C2 C3 . . 120.39(17) ?
C1 C2 H2 . . 119.8 ?
C3 C2 H2 . . 119.8 ?
C13 C9 C10 . . 117.35(16) ?
C13 C9 C8 . . 118.00(15) ?
C10 C9 C8 . . 124.65(15) ?
C12 C13 C9 . . 119.66(17) ?
C12 C13 H13A . . 120.2 ?
C9 C13 H13A . . 120.2 ?
C6 C5 C4 . . 120.70(17) ?
C6 C5 H5A . . 119.7 ?
C4 C5 H5A . . 119.7 ?
N1 C7 C6 . . 119.73(16) ?
N1 C7 H7A . . 120.1 ?
C6 C7 H7A . . 120.1 ?
C2 C1 C6 . . 120.31(17) ?
C2 C1 H1 . . 119.8 ?
C6 C1 H1 . . 119.8 ?
H1B O1 H1A . . 107.2(18) ?
C11 N3 C10 . . 117.30(16) ?
N3 C11 C12 . . 123.14(17) ?
N3 C11 H11A . . 118.4 ?
C12 C11 H11A . . 118.4 ?
C11 C12 C13 . . 118.75(18) ?
C11 C12 H12A . . 120.6 ?
C13 C12 H12A . . 120.6 ?

loop_
_geom_bond_atom_site_label_1
_geom_bond_atom_site_label_2
_geom_bond_site_symmetry_2
_geom_bond_distance
_geom_bond_publ_flag
Cl1 C3 . 1.7255(18) ?
Cl2 C4 . 1.7291(18) ?
N2 C8 . 1.348(2) ?
N2 N1 . 1.3736(19) ?
N2 H2A . 0.8600 ?
N1 C7 . 1.275(2) ?
O C8 . 1.229(2) ?
C6 C5 . 1.383(2) ?
C6 C1 . 1.392(2) ?
C6 C7 . 1.467(2) ?
C8 C9 . 1.497(2) ?
C4 C3 . 1.381(3) ?
C4 C5 . 1.386(2) ?
C3 C2 . 1.380(3) ?
C10 N3 . 1.335(2) ?
C10 C9 . 1.382(2) ?
C10 H10A . 0.9300 ?
C2 C1 . 1.376(2) ?
C2 H2 . 0.9300 ?
C9 C13 . 1.378(2) ?
C13 C12 . 1.374(3) ?
C13 H13A . 0.9300 ?
C5 H5A . 0.9300 ?
C7 H7A . 0.9300 ?
C1 H1 . 0.9300 ?
O1 H1B . 0.85(2) ?
O1 H1A . 0.85(2) ?
N3 C11 . 1.332(2) ?
C11 C12 . 1.369(3) ?
C11 H11A . 0.9300 ?
C12 H12A . 0.9300 ?

loop_
_geom_hbond_atom_site_label_D
_geom_hbond_atom_site_label_H
_geom_hbond_atom_site_label_A
_geom_hbond_site_symmetry_A
_geom_hbond_distance_DH
_geom_hbond_distance_HA
_geom_hbond_distance_DA
_geom_hbond_angle_DHA
O1 H1A O . 0.85(2) 1.995(16) 2.8059(19) 160(2)
O1 H1B N3 4_566 0.85(2) 2.079(12) 2.909(2) 166(2)
N2 H2A O1 2_645 0.86 2.00 2.842(2) 165
C7 H7A O1 2_645 0.93 2.55 3.314(2) 140
C10 H10A O1 2_645 0.93 2.39 3.304(2) 167

loop_
_cod_related_entry_id
_cod_related_entry_database
_cod_related_entry_code
1 ChemSpider 30655904
